data_8104116
loop_
_publ_author_name
'Peters, K.'
'Carrillo-Cabrera, W.'
'Somer, M.'
'von Schnering, H.G.'

_publ_section_title
;
 Crystal structure of hexabarium
 di-mue-phosphidobis(diphosphidogallate(III)), Ba6 (Ga2 P6)
;
_journal_name_full 'Zeitschrift fuer Kristallographie (149,1979-)'
_journal_page_first 53
_journal_page_last 53
_journal_volume 211
_journal_year 1996
_chemical_formula_sum 'Ba6 Ga2 P6'
_chemical_name_systematic 'Ba6 (P2 (Ga P2)2)'
_space_group_IT_number 64
_symmetry_space_group_name_Hall '-C 2ac 2'
_symmetry_space_group_name_H-M 'C m c a'
_cell_angle_alpha 90
_cell_angle_beta 90
_cell_angle_gamma 90
_cell_formula_units_Z 4
_cell_length_a 19.475
_cell_length_b 6.708
_cell_length_c 13.017
_cell_volume 1700.519
_citation_journal_id_ASTM ZEKRDZ
_cod_data_source_file Peters_ZEKRDZ_1996_1871.cif
_cod_data_source_block Ba6Ga2P6
_cod_database_code 8104116

loop_
_symmetry_equiv_pos_as_xyz
x,y,z
-x+1/2,-y,z+1/2
x,-y,-z
-x+1/2,y,-z+1/2
-x,-y,-z
x-1/2,y,-z-1/2
-x,y,z
x-1/2,-y,z-1/2
x+1/2,y+1/2,z
-x+1,-y+1/2,z+1/2
x+1/2,-y+1/2,-z
-x+1,y+1/2,-z+1/2
-x+1/2,-y+1/2,-z
x,y+1/2,-z-1/2
-x+1/2,y+1/2,z
x,-y+1/2,z-1/2

loop_
_atom_site_label
_atom_site_type_symbol
_atom_site_fract_x
_atom_site_fract_y
_atom_site_fract_z
_atom_site_occupancy
_atom_site_U_iso_or_equiv
Ga1 Ga+3 0.91645 0 0 1 0.0
P1 P-3 0 0.7017 0.5965 1 0.0
P2 P-3 0.34304 0.8115 0.61594 1 0.0
Ba2 Ba+2 0.32453 0.18991 0.1299 1 0.0
Ba1 Ba+2 0 0.17168 0.65119 1 0.0
